data_1556936
loop_
_publ_author_name
'Qiu, Haile'
'Chen, Xiaofeng'
'Zhang, Junliang'

_publ_section_title
;
 Design, synthesis and application of a new type of bifunctional Le-Phos
 in highly enantioselective \g-addition reactions of N-centered
 nucleophiles to allenoates
;
_journal_issue 45
_journal_name_full 'Chemical Science'
_journal_page_first 10510
_journal_paper_doi 10.1039/C9SC04073K
_journal_volume 10
_journal_year 2019
_chemical_absolute_configuration ad
_chemical_formula_sum 'C21 H25 B F5 N O P S'
_chemical_formula_weight 476.26
_space_group_IT_number 4
_space_group_name_Hall 'P 2yb'
_space_group_name_H-M_alt 'P 1 21 1'
_symmetry_cell_setting monoclinic
_symmetry_space_group_name_H-M 'P 1 21 1'
_atom_sites_solution_hydrogens geom
_atom_sites_solution_primary direct
_atom_sites_solution_secondary difmap
_audit_creation_method SHELXL-97
_audit_update_record
;
2018-08-04 deposited with the CCDC.	2019-10-02 downloaded from the CCDC.
;
_cell_angle_alpha 90.00
_cell_angle_beta 96.3700(10)
_cell_angle_gamma 90.00
_cell_formula_units_Z 4
_cell_length_a 6.5464(2)
_cell_length_b 17.3658(6)
_cell_length_c 21.0198(7)
_cell_measurement_reflns_used 7204
_cell_measurement_temperature 173(2)
_cell_measurement_theta_max 22.44
_cell_measurement_theta_min 2.28
_cell_volume 2374.85(14)
_computing_structure_refinement 'SHELXL-97 (Sheldrick, 2008)'
_computing_structure_solution 'SHELXS-97 (Sheldrick, 2008)'
_diffrn_ambient_temperature 173(2)
_diffrn_measured_fraction_theta_full 0.998
_diffrn_measured_fraction_theta_max 0.998
_diffrn_measurement_device_type 'Bruker Smart Apex II CCD'
_diffrn_radiation_monochromator graphite
_diffrn_radiation_source 'fine-focus sealed tube'
_diffrn_radiation_type MoK\a
_diffrn_radiation_wavelength 0.71073
_diffrn_reflns_av_R_equivalents 0.0426
_diffrn_reflns_av_sigmaI/netI 0.0442
_diffrn_reflns_limit_h_max 7
_diffrn_reflns_limit_h_min -7
_diffrn_reflns_limit_k_max 20
_diffrn_reflns_limit_k_min -20
_diffrn_reflns_limit_l_max 24
_diffrn_reflns_limit_l_min -25
_diffrn_reflns_number 27898
_diffrn_reflns_theta_full 25.01
_diffrn_reflns_theta_max 25.01
_diffrn_reflns_theta_min 1.52
_exptl_absorpt_coefficient_mu 0.255
_exptl_absorpt_correction_T_max 0.9320
_exptl_absorpt_correction_T_min 0.9137
_exptl_absorpt_correction_type multi-scan
_exptl_absorpt_process_details sadabs
_exptl_crystal_colour colorless
_exptl_crystal_density_diffrn 1.332
_exptl_crystal_density_method 'not measured'
_exptl_crystal_description block
_exptl_crystal_F_000 988
_exptl_crystal_size_max 0.36
_exptl_crystal_size_mid 0.34
_exptl_crystal_size_min 0.28
_refine_diff_density_max 0.428
_refine_diff_density_min -0.208
_refine_diff_density_rms 0.050
_refine_ls_abs_structure_details 'Flack H D (1983), Acta Cryst. A39, 876-881'
_refine_ls_abs_structure_Flack 0.02(5)
_refine_ls_extinction_method none
_refine_ls_goodness_of_fit_ref 1.036
_refine_ls_hydrogen_treatment mixed
_refine_ls_matrix_type full
_refine_ls_number_parameters 583
_refine_ls_number_reflns 8322
_refine_ls_number_restraints 1
_refine_ls_restrained_S_all 1.036
_refine_ls_R_factor_all 0.0442
_refine_ls_R_factor_gt 0.0373
_refine_ls_shift/su_max 0.001
_refine_ls_shift/su_mean 0.000
_refine_ls_structure_factor_coef Fsqd
_refine_ls_weighting_details 'calc w=1/[\s^2^(Fo^2^)+(0.0468P)^2^+0.3726P] where P=(Fo^2^+2Fc^2^)/3'
_refine_ls_weighting_scheme calc
_refine_ls_wR_factor_gt 0.0869
_refine_ls_wR_factor_ref 0.0912
_reflns_number_gt 7464
_reflns_number_total 8322
_reflns_threshold_expression >2sigma(I)
_cod_data_source_file c9sc04073k2.cif
_cod_data_source_block z
_cod_depositor_comments
;
The following automatic conversions were performed:

data item '_symmetry_cell_setting' value 'Monoclinic' was changed to
'monoclinic' in accordance with the
/home/data/users/saulius/crontab/automatic-downloads/current/RSC/lib/dictionaries/cif_core.dic
dictionary named 'cif_core.dic' version 2.4.2 last updated on
2011-04-26.

Automatic conversion script
Id: cif_fix_values 7556 2019-12-06 15:28:31Z antanas 
;
_cod_original_sg_symbol_H-M P2(1)
_cod_database_code 1556936

loop_
_symmetry_equiv_pos_as_xyz
'x, y, z'
'-x, y+1/2, -z'

loop_
_atom_site_label
_atom_site_type_symbol
_atom_site_fract_x
_atom_site_fract_y
_atom_site_fract_z
_atom_site_U_iso_or_equiv
_atom_site_adp_type
_atom_site_occupancy
_atom_site_symmetry_multiplicity
_atom_site_calc_flag
_atom_site_refinement_flags
S2 S 0.06189(11) 1.09824(4) 0.47919(3) 0.02959(16) Uani 1 1 d .
P2 P 0.15534(12) 0.94145(4) 0.29996(3) 0.02735(17) Uani 1 1 d .
B2 B -0.1358(6) 0.9520(3) 0.2840(2) 0.0450(10) Uani 1 1 d .
H2C H -0.182(6) 0.894(2) 0.2630(18) 0.064(11) Uiso 1 1 d .
H2D H -0.146(6) 0.996(2) 0.2471(19) 0.065(11) Uiso 1 1 d .
H2B H -0.190(6) 0.967(2) 0.322(2) 0.062(12) Uiso 1 1 d .
F6 F 0.5632(3) 1.14275(9) 0.40400(9) 0.0399(4) Uani 1 1 d .
F7 F 0.6658(3) 1.29286(11) 0.40480(9) 0.0483(5) Uani 1 1 d .
F8 F 0.3809(3) 1.39995(10) 0.36248(10) 0.0551(5) Uani 1 1 d .
F9 F -0.0083(3) 1.35596(11) 0.31841(10) 0.0548(5) Uani 1 1 d .
F10 F -0.1077(3) 1.20610(10) 0.31468(9) 0.0432(4) Uani 1 1 d .
O2 O 0.2131(4) 1.14908(12) 0.51557(10) 0.0453(6) Uani 1 1 d .
N2 N 0.1791(4) 1.04940(13) 0.42378(10) 0.0267(5) Uani 1 1 d .
C22 C 0.2433(4) 0.87077(15) 0.35974(13) 0.0257(6) Uani 1 1 d .
C23 C 0.4518(5) 0.85886(17) 0.37954(14) 0.0337(7) Uani 1 1 d .
H23A H 0.5523 0.8901 0.3628 0.040 Uiso 1 1 calc R
C24 C 0.5116(5) 0.80219(18) 0.42318(15) 0.0385(7) Uani 1 1 d .
H24A H 0.6534 0.7943 0.4366 0.046 Uiso 1 1 calc R
C25 C 0.3640(6) 0.75612(18) 0.44783(15) 0.0400(8) Uani 1 1 d .
H25A H 0.4055 0.7162 0.4774 0.048 Uiso 1 1 calc R
C26 C 0.1592(6) 0.76857(17) 0.42927(15) 0.0410(8) Uani 1 1 d .
H26A H 0.0587 0.7381 0.4468 0.049 Uiso 1 1 calc R
C27 C 0.0986(5) 0.82583(16) 0.38485(15) 0.0349(7) Uani 1 1 d .
H27A H -0.0434 0.8340 0.3718 0.042 Uiso 1 1 calc R
C28 C 0.2742(6) 0.92500(19) 0.22667(15) 0.0450(9) Uani 1 1 d .
H28A H 0.3833 0.8855 0.2339 0.054 Uiso 1 1 calc R
H28B H 0.1702 0.9069 0.1921 0.054 Uiso 1 1 calc R
C29 C 0.3649(5) 1.00126(19) 0.20833(14) 0.0370(7) Uani 1 1 d .
H29A H 0.3214 1.0121 0.1626 0.044 Uiso 1 1 calc R
H29B H 0.5168 0.9981 0.2143 0.044 Uiso 1 1 calc R
C30 C 0.2933(5) 1.06653(17) 0.24950(14) 0.0334(7) Uani 1 1 d .
H30A H 0.1566 1.0854 0.2311 0.040 Uiso 1 1 calc R
H30B H 0.3916 1.1100 0.2510 0.040 Uiso 1 1 calc R
C31 C 0.2816(4) 1.03473(15) 0.31705(13) 0.0261(6) Uani 1 1 d .
H31A H 0.4238 1.0261 0.3385 0.031 Uiso 1 1 calc R
C32 C 0.1622(4) 1.08497(15) 0.35968(13) 0.0253(6) Uani 1 1 d .
H32A H 0.0142 1.0822 0.3419 0.030 Uiso 1 1 calc R
C33 C 0.2236(4) 1.16959(16) 0.35977(12) 0.0268(6) Uani 1 1 d .
C34 C 0.0848(5) 1.22584(17) 0.33809(13) 0.0309(7) Uani 1 1 d .
C35 C 0.1341(5) 1.30323(17) 0.33989(15) 0.0373(8) Uani 1 1 d .
C36 C 0.3288(6) 1.32572(17) 0.36198(15) 0.0400(8) Uani 1 1 d .
C37 C 0.4739(5) 1.27081(17) 0.38348(14) 0.0353(7) Uani 1 1 d .
C38 C 0.4190(4) 1.19477(16) 0.38236(13) 0.0302(6) Uani 1 1 d .
C39 C 0.0200(5) 1.01689(16) 0.53256(14) 0.0335(7) Uani 1 1 d .
C40 C 0.2190(6) 0.9748(2) 0.55122(17) 0.0522(9) Uani 1 1 d .
H40A H 0.1944 0.9315 0.5794 0.078 Uiso 1 1 calc R
H40B H 0.3190 1.0101 0.5738 0.078 Uiso 1 1 calc R
H40C H 0.2730 0.9553 0.5127 0.078 Uiso 1 1 calc R
C41 C -0.0612(6) 1.05484(19) 0.59041(16) 0.0448(8) Uani 1 1 d .
H41A H -0.0894 1.0152 0.6214 0.067 Uiso 1 1 calc R
H41B H -0.1881 1.0829 0.5764 0.067 Uiso 1 1 calc R
H41C H 0.0420 1.0908 0.6105 0.067 Uiso 1 1 calc R
C42 C -0.1430(6) 0.9661(2) 0.49644(18) 0.0576(11) Uani 1 1 d .
H42A H -0.1711 0.9219 0.5232 0.086 Uiso 1 1 calc R
H42B H -0.0935 0.9477 0.4568 0.086 Uiso 1 1 calc R
H42C H -0.2694 0.9959 0.4860 0.086 Uiso 1 1 calc R
S1 S 0.19150(11) 0.50232(4) 0.02554(3) 0.03256(18) Uani 1 1 d .
P1 P 0.25186(11) 0.65787(4) 0.20281(3) 0.02521(16) Uani 1 1 d .
B1 B -0.0287(6) 0.6263(2) 0.2016(2) 0.0430(9) Uani 1 1 d .
H1C H -0.097(5) 0.6825(18) 0.2236(14) 0.038(8) Uiso 1 1 d .
H1B H -0.029(4) 0.5776(18) 0.2371(15) 0.039(8) Uiso 1 1 d .
H1A H -0.103(6) 0.613(2) 0.1414(18) 0.062(11) Uiso 1 1 d .
O1 O 0.3095(4) 0.43514(13) 0.00657(11) 0.0480(6) Uani 1 1 d .
N1 N 0.3277(4) 0.55245(13) 0.08419(10) 0.0285(5) Uani 1 1 d .
F1 F 0.2396(3) 0.38467(10) 0.21565(9) 0.0496(5) Uani 1 1 d .
F2 F 0.4548(5) 0.25369(12) 0.22623(11) 0.0824(8) Uani 1 1 d .
F3 F 0.8084(4) 0.23980(13) 0.17068(11) 0.0831(8) Uani 1 1 d .
F4 F 0.9399(3) 0.35936(13) 0.10206(10) 0.0628(6) Uani 1 1 d .
F5 F 0.7286(3) 0.49006(10) 0.09185(9) 0.0444(5) Uani 1 1 d .
C1 C 0.2891(4) 0.73395(15) 0.14648(13) 0.0263(6) Uani 1 1 d .
C2 C 0.1181(5) 0.76720(16) 0.11251(14) 0.0323(7) Uani 1 1 d .
H2A H -0.0153 0.7493 0.1188 0.039 Uiso 1 1 calc R
C3 C 0.1393(5) 0.82628(18) 0.06946(15) 0.0395(8) Uani 1 1 d .
H3A H 0.0210 0.8494 0.0470 0.047 Uiso 1 1 calc R
C4 C 0.3316(5) 0.85119(19) 0.05938(16) 0.0451(8) Uani 1 1 d .
H4A H 0.3469 0.8907 0.0290 0.054 Uiso 1 1 calc R
C5 C 0.5019(6) 0.8192(2) 0.0930(2) 0.0531(10) Uani 1 1 d .
H5A H 0.6347 0.8372 0.0862 0.064 Uiso 1 1 calc R
C6 C 0.4826(5) 0.76048(19) 0.13698(17) 0.0425(8) Uani 1 1 d .
H6A H 0.6014 0.7388 0.1603 0.051 Uiso 1 1 calc R
C7 C 0.3623(6) 0.68616(19) 0.28302(15) 0.0440(8) Uani 1 1 d .
H7A H 0.4273 0.7375 0.2819 0.053 Uiso 1 1 calc R
H7B H 0.2541 0.6884 0.3123 0.053 Uiso 1 1 calc R
C8 C 0.5223(5) 0.62546(18) 0.30559(15) 0.0363(7) Uani 1 1 d .
H8A H 0.6617 0.6450 0.3005 0.044 Uiso 1 1 calc R
H8B H 0.5157 0.6140 0.3515 0.044 Uiso 1 1 calc R
C9 C 0.4804(5) 0.55259(17) 0.26613(13) 0.0312(7) Uani 1 1 d .
H9A H 0.3617 0.5245 0.2801 0.037 Uiso 1 1 calc R
H9B H 0.6019 0.5183 0.2711 0.037 Uiso 1 1 calc R
C10 C 0.4335(4) 0.57830(14) 0.19586(12) 0.0229(6) Uani 1 1 d .
H10A H 0.5620 0.5997 0.1811 0.027 Uiso 1 1 calc R
C11 C 0.6568(5) 0.43293(17) 0.12602(14) 0.0340(7) Uani 1 1 d .
C12 C 0.7667(5) 0.3659(2) 0.13084(15) 0.0440(8) Uani 1 1 d .
C13 C 0.7006(7) 0.3053(2) 0.16518(16) 0.0538(10) Uani 1 1 d .
C14 C 0.5227(7) 0.31203(18) 0.19261(16) 0.0519(10) Uani 1 1 d .
C15 C 0.4130(5) 0.38101(17) 0.18701(14) 0.0374(7) Uani 1 1 d .
C16 C 0.4727(4) 0.44293(17) 0.15376(13) 0.0293(6) Uani 1 1 d .
C17 C 0.3469(4) 0.51648(15) 0.14814(13) 0.0256(6) Uani 1 1 d .
H17A H 0.2052 0.5035 0.1583 0.031 Uiso 1 1 calc R
C18 C 0.2020(5) 0.57510(19) -0.03808(15) 0.0413(8) Uani 1 1 d .
C19 C 0.1159(8) 0.5335(3) -0.09856(18) 0.0769(13) Uani 1 1 d .
H19A H 0.1157 0.5683 -0.1352 0.115 Uiso 1 1 calc R
H19B H -0.0250 0.5167 -0.0944 0.115 Uiso 1 1 calc R
H19C H 0.2014 0.4884 -0.1051 0.115 Uiso 1 1 calc R
C20 C 0.0692(9) 0.6415(3) -0.0236(2) 0.0850(16) Uani 1 1 d .
H20A H 0.0730 0.6810 -0.0568 0.128 Uiso 1 1 calc R
H20B H 0.1201 0.6633 0.0182 0.128 Uiso 1 1 calc R
H20C H -0.0725 0.6237 -0.0227 0.128 Uiso 1 1 calc R
C21 C 0.4249(7) 0.5982(3) -0.0436(2) 0.0776(14) Uani 1 1 d .
H21A H 0.4283 0.6370 -0.0773 0.116 Uiso 1 1 calc R
H21B H 0.5031 0.5528 -0.0543 0.116 Uiso 1 1 calc R
H21C H 0.4861 0.6196 -0.0027 0.116 Uiso 1 1 calc R

loop_
_atom_site_aniso_label
_atom_site_aniso_U_11
_atom_site_aniso_U_22
_atom_site_aniso_U_33
_atom_site_aniso_U_23
_atom_site_aniso_U_13
_atom_site_aniso_U_12
S2 0.0353(4) 0.0239(3) 0.0311(4) 0.0001(3) 0.0106(3) 0.0024(3)
P2 0.0338(4) 0.0234(4) 0.0243(4) -0.0002(3) 0.0011(3) -0.0043(3)
B2 0.036(2) 0.041(2) 0.055(3) 0.009(2) -0.0082(19) -0.0114(18)
F6 0.0358(9) 0.0319(10) 0.0499(11) 0.0018(8) -0.0051(8) -0.0017(8)
F7 0.0528(12) 0.0391(10) 0.0532(12) -0.0066(9) 0.0065(9) -0.0187(9)
F8 0.0868(15) 0.0215(9) 0.0603(13) -0.0003(9) 0.0221(11) -0.0103(9)
F9 0.0697(13) 0.0342(10) 0.0628(13) 0.0148(10) 0.0183(10) 0.0217(10)
F10 0.0387(10) 0.0421(10) 0.0483(11) 0.0059(9) 0.0032(8) 0.0081(8)
O2 0.0613(15) 0.0351(12) 0.0426(13) -0.0137(10) 0.0189(11) -0.0171(11)
N2 0.0383(14) 0.0214(11) 0.0217(12) 0.0001(9) 0.0094(10) 0.0001(10)
C22 0.0342(16) 0.0196(14) 0.0244(14) -0.0033(11) 0.0075(12) -0.0009(12)
C23 0.0379(17) 0.0295(16) 0.0340(16) 0.0030(13) 0.0055(13) -0.0059(13)
C24 0.0395(18) 0.0386(18) 0.0363(17) -0.0003(14) -0.0010(14) 0.0023(14)
C25 0.064(2) 0.0276(16) 0.0290(17) 0.0055(13) 0.0062(15) 0.0035(15)
C26 0.057(2) 0.0297(17) 0.0400(19) 0.0068(14) 0.0221(16) -0.0039(15)
C27 0.0390(18) 0.0258(15) 0.0415(18) -0.0001(13) 0.0114(14) 0.0017(13)
C28 0.072(2) 0.0390(19) 0.0261(16) -0.0063(14) 0.0144(16) -0.0024(16)
C29 0.0396(17) 0.0437(18) 0.0281(16) 0.0028(14) 0.0060(13) 0.0037(15)
C30 0.0426(18) 0.0292(15) 0.0295(16) 0.0049(13) 0.0083(13) -0.0031(13)
C31 0.0288(15) 0.0237(14) 0.0259(15) 0.0010(11) 0.0035(12) -0.0040(12)
C32 0.0268(14) 0.0247(15) 0.0242(14) 0.0030(11) 0.0020(11) 0.0011(11)
C33 0.0371(16) 0.0243(15) 0.0203(13) 0.0005(11) 0.0083(12) 0.0031(12)
C34 0.0365(17) 0.0306(16) 0.0263(15) 0.0017(12) 0.0062(13) 0.0025(13)
C35 0.057(2) 0.0261(16) 0.0313(16) 0.0073(13) 0.0152(15) 0.0145(15)
C36 0.064(2) 0.0230(16) 0.0355(17) 0.0005(13) 0.0181(16) -0.0017(15)
C37 0.048(2) 0.0294(16) 0.0290(16) -0.0030(13) 0.0084(14) -0.0103(14)
C38 0.0381(17) 0.0267(15) 0.0259(15) -0.0011(12) 0.0041(13) 0.0018(13)
C39 0.0484(19) 0.0260(16) 0.0280(16) 0.0023(12) 0.0129(13) -0.0029(14)
C40 0.069(2) 0.044(2) 0.045(2) 0.0178(17) 0.0130(18) 0.0192(18)
C41 0.067(2) 0.0371(18) 0.0349(18) -0.0028(14) 0.0250(17) -0.0064(16)
C42 0.074(3) 0.053(2) 0.049(2) -0.0136(18) 0.0255(19) -0.036(2)
S1 0.0345(4) 0.0348(4) 0.0282(4) -0.0069(3) 0.0029(3) -0.0043(3)
P1 0.0274(4) 0.0244(4) 0.0245(4) -0.0002(3) 0.0060(3) 0.0037(3)
B1 0.0294(19) 0.045(2) 0.057(3) 0.0136(19) 0.0162(18) 0.0020(16)
O1 0.0660(16) 0.0367(12) 0.0408(13) -0.0140(11) 0.0030(11) 0.0051(11)
N1 0.0386(14) 0.0265(12) 0.0200(12) -0.0014(10) 0.0013(10) -0.0016(10)
F1 0.0686(13) 0.0385(11) 0.0455(11) 0.0088(9) 0.0227(10) -0.0083(9)
F2 0.156(3) 0.0316(11) 0.0657(15) 0.0196(11) 0.0403(16) 0.0127(14)
F3 0.139(2) 0.0537(14) 0.0578(14) 0.0071(11) 0.0178(14) 0.0549(15)
F4 0.0552(13) 0.0716(15) 0.0624(13) -0.0119(11) 0.0098(11) 0.0310(11)
F5 0.0378(10) 0.0371(10) 0.0613(12) -0.0029(9) 0.0194(9) -0.0033(8)
C1 0.0302(16) 0.0202(14) 0.0293(15) -0.0009(11) 0.0070(12) 0.0029(11)
C2 0.0342(17) 0.0287(16) 0.0337(17) 0.0013(13) 0.0025(13) 0.0020(13)
C3 0.049(2) 0.0320(17) 0.0359(17) 0.0053(14) -0.0015(15) 0.0093(15)
C4 0.057(2) 0.0340(18) 0.047(2) 0.0130(15) 0.0144(17) 0.0007(16)
C5 0.046(2) 0.045(2) 0.073(3) 0.0196(19) 0.0240(19) -0.0046(16)
C6 0.0327(18) 0.0392(18) 0.057(2) 0.0118(16) 0.0095(15) 0.0077(14)
C7 0.066(2) 0.0367(18) 0.0282(17) -0.0078(14) -0.0005(15) 0.0115(16)
C8 0.0421(18) 0.0381(16) 0.0281(16) -0.0014(13) 0.0014(14) 0.0019(14)
C9 0.0382(16) 0.0298(15) 0.0265(15) 0.0021(12) 0.0072(13) 0.0050(13)
C10 0.0253(14) 0.0221(14) 0.0219(14) -0.0007(11) 0.0057(11) 0.0012(11)
C11 0.0409(18) 0.0316(16) 0.0296(16) -0.0050(13) 0.0040(14) -0.0019(14)
C12 0.054(2) 0.0440(19) 0.0339(18) -0.0093(15) 0.0023(16) 0.0111(16)
C13 0.089(3) 0.038(2) 0.0340(19) -0.0027(15) 0.0051(19) 0.030(2)
C14 0.096(3) 0.0244(17) 0.0368(19) 0.0059(14) 0.0142(19) 0.0042(17)
C15 0.056(2) 0.0307(17) 0.0274(16) 0.0003(13) 0.0109(15) -0.0039(15)
C16 0.0364(16) 0.0262(14) 0.0250(14) -0.0044(12) 0.0020(12) -0.0008(13)
C17 0.0290(14) 0.0245(15) 0.0241(14) 0.0007(11) 0.0068(11) -0.0041(12)
C18 0.053(2) 0.044(2) 0.0263(16) -0.0022(14) 0.0013(14) 0.0008(16)
C19 0.106(4) 0.085(3) 0.034(2) -0.003(2) -0.016(2) -0.002(3)
C20 0.132(4) 0.070(3) 0.052(3) 0.010(2) 0.007(3) 0.046(3)
C21 0.076(3) 0.103(4) 0.054(3) 0.028(3) 0.009(2) -0.028(3)

loop_
_atom_type_symbol
_atom_type_description
_atom_type_scat_dispersion_real
_atom_type_scat_dispersion_imag
_atom_type_scat_source
C C 0.0033 0.0016 'International Tables Vol C Tables 4.2.6.8 and 6.1.1.4'
H H 0.0000 0.0000 'International Tables Vol C Tables 4.2.6.8 and 6.1.1.4'
O O 0.0106 0.0060 'International Tables Vol C Tables 4.2.6.8 and 6.1.1.4'
F F 0.0171 0.0103 'International Tables Vol C Tables 4.2.6.8 and 6.1.1.4'
P P 0.1023 0.0942 'International Tables Vol C Tables 4.2.6.8 and 6.1.1.4'
S S 0.1246 0.1234 'International Tables Vol C Tables 4.2.6.8 and 6.1.1.4'
B B 0.0013 0.0007 'International Tables Vol C Tables 4.2.6.8 and 6.1.1.4'
N N 0.0061 0.0033 'International Tables Vol C Tables 4.2.6.8 and 6.1.1.4'

loop_
_geom_angle_atom_site_label_1
_geom_angle_atom_site_label_2
_geom_angle_atom_site_label_3
_geom_angle
O2 S2 N2 109.12(13)
O2 S2 C39 106.25(13)
N2 S2 C39 98.30(12)
C22 P2 C28 110.40(15)
C22 P2 C31 111.22(13)
C28 P2 C31 94.50(14)
C22 P2 B2 115.05(16)
C28 P2 B2 112.2(2)
C31 P2 B2 111.69(16)
P2 B2 H2C 101.8(19)
P2 B2 H2D 100(2)
H2C B2 H2D 111(3)
P2 B2 H2B 110(2)
H2C B2 H2B 118(3)
H2D B2 H2B 114(3)
C32 N2 S2 115.15(17)
C27 C22 C23 119.5(3)
C27 C22 P2 118.2(2)
C23 C22 P2 122.3(2)
C24 C23 C22 120.1(3)
C24 C23 H23A 119.9
C22 C23 H23A 119.9
C23 C24 C25 120.0(3)
C23 C24 H24A 120.0
C25 C24 H24A 120.0
C26 C25 C24 119.9(3)
C26 C25 H25A 120.0
C24 C25 H25A 120.0
C25 C26 C27 120.0(3)
C25 C26 H26A 120.0
C27 C26 H26A 120.0
C22 C27 C26 120.3(3)
C22 C27 H27A 119.8
C26 C27 H27A 119.8
C29 C28 P2 107.1(2)
C29 C28 H28A 110.3
P2 C28 H28A 110.3
C29 C28 H28B 110.3
P2 C28 H28B 110.3
H28A C28 H28B 108.6
C28 C29 C30 110.5(2)
C28 C29 H29A 109.6
C30 C29 H29A 109.6
C28 C29 H29B 109.6
C30 C29 H29B 109.6
H29A C29 H29B 108.1
C29 C30 C31 107.9(2)
C29 C30 H30A 110.1
C31 C30 H30A 110.1
C29 C30 H30B 110.1
C31 C30 H30B 110.1
H30A C30 H30B 108.4
C32 C31 C30 114.8(2)
C32 C31 P2 111.74(18)
C30 C31 P2 101.79(19)
C32 C31 H31A 109.4
C30 C31 H31A 109.4
P2 C31 H31A 109.4
N2 C32 C33 114.2(2)
N2 C32 C31 107.8(2)
C33 C32 C31 113.6(2)
N2 C32 H32A 107.0
C33 C32 H32A 107.0
C31 C32 H32A 107.0
C34 C33 C38 116.1(3)
C34 C33 C32 121.3(3)
C38 C33 C32 122.6(2)
F10 C34 C33 119.8(3)
F10 C34 C35 117.7(3)
C33 C34 C35 122.5(3)
F9 C35 C36 120.3(3)
F9 C35 C34 120.0(3)
C36 C35 C34 119.6(3)
F8 C36 C35 120.5(3)
F8 C36 C37 119.8(3)
C35 C36 C37 119.6(3)
F7 C37 C38 121.0(3)
F7 C37 C36 119.7(3)
C38 C37 C36 119.3(3)
F6 C38 C37 117.9(3)
F6 C38 C33 119.3(2)
C37 C38 C33 122.8(3)
C40 C39 C42 112.7(3)
C40 C39 C41 111.6(3)
C42 C39 C41 111.2(3)
C40 C39 S2 110.3(2)
C42 C39 S2 106.5(2)
C41 C39 S2 104.0(2)
C39 C40 H40A 109.5
C39 C40 H40B 109.5
H40A C40 H40B 109.5
C39 C40 H40C 109.5
H40A C40 H40C 109.5
H40B C40 H40C 109.5
C39 C41 H41A 109.5
C39 C41 H41B 109.5
H41A C41 H41B 109.5
C39 C41 H41C 109.5
H41A C41 H41C 109.5
H41B C41 H41C 109.5
C39 C42 H42A 109.5
C39 C42 H42B 109.5
H42A C42 H42B 109.5
C39 C42 H42C 109.5
H42A C42 H42C 109.5
H42B C42 H42C 109.5
O1 S1 N1 110.85(13)
O1 S1 C18 106.40(14)
N1 S1 C18 96.74(13)
C1 P1 C7 109.85(14)
C1 P1 C10 111.18(12)
C7 P1 C10 94.71(13)
C1 P1 B1 113.53(16)
C7 P1 B1 111.76(18)
C10 P1 B1 114.29(15)
P1 B1 H1C 99.2(15)
P1 B1 H1B 106.1(15)
H1C B1 H1B 109(2)
P1 B1 H1A 108.1(16)
H1C B1 H1A 114(2)
H1B B1 H1A 118(2)
C17 N1 S1 115.68(18)
C6 C1 C2 119.2(3)
C6 C1 P1 122.0(2)
C2 C1 P1 118.8(2)
C3 C2 C1 120.8(3)
C3 C2 H2A 119.6
C1 C2 H2A 119.6
C4 C3 C2 119.7(3)
C4 C3 H3A 120.2
C2 C3 H3A 120.2
C5 C4 C3 120.1(3)
C5 C4 H4A 120.0
C3 C4 H4A 120.0
C4 C5 C6 120.8(3)
C4 C5 H5A 119.6
C6 C5 H5A 119.6
C1 C6 C5 119.5(3)
C1 C6 H6A 120.3
C5 C6 H6A 120.3
C8 C7 P1 106.8(2)
C8 C7 H7A 110.4
P1 C7 H7A 110.4
C8 C7 H7B 110.4
P1 C7 H7B 110.4
H7A C7 H7B 108.6
C9 C8 C7 109.2(2)
C9 C8 H8A 109.8
C7 C8 H8A 109.8
C9 C8 H8B 109.8
C7 C8 H8B 109.8
H8A C8 H8B 108.3
C8 C9 C10 106.6(2)
C8 C9 H9A 110.4
C10 C9 H9A 110.4
C8 C9 H9B 110.4
C10 C9 H9B 110.4
H9A C9 H9B 108.6
C17 C10 C9 116.4(2)
C17 C10 P1 112.48(18)
C9 C10 P1 101.74(17)
C17 C10 H10A 108.6
C9 C10 H10A 108.6
P1 C10 H10A 108.6
F5 C11 C12 117.2(3)
F5 C11 C16 119.9(3)
C12 C11 C16 122.9(3)
F4 C12 C11 120.0(3)
F4 C12 C13 120.1(3)
C11 C12 C13 119.9(3)
F3 C13 C14 120.4(4)
F3 C13 C12 120.2(4)
C14 C13 C12 119.4(3)
F2 C14 C13 120.5(3)
F2 C14 C15 119.8(3)
C13 C14 C15 119.7(3)
F1 C15 C16 119.8(3)
F1 C15 C14 117.1(3)
C16 C15 C14 123.1(3)
C15 C16 C11 115.0(3)
C15 C16 C17 121.3(3)
C11 C16 C17 123.7(3)
N1 C17 C16 114.7(2)
N1 C17 C10 106.7(2)
C16 C17 C10 112.3(2)
N1 C17 H17A 107.6
C16 C17 H17A 107.6
C10 C17 H17A 107.6
C20 C18 C19 111.6(3)
C20 C18 C21 113.2(4)
C19 C18 C21 109.3(3)
C20 C18 S1 108.1(3)
C19 C18 S1 103.9(2)
C21 C18 S1 110.3(2)
C18 C19 H19A 109.5
C18 C19 H19B 109.5
H19A C19 H19B 109.5
C18 C19 H19C 109.5
H19A C19 H19C 109.5
H19B C19 H19C 109.5
C18 C20 H20A 109.5
C18 C20 H20B 109.5
H20A C20 H20B 109.5
C18 C20 H20C 109.5
H20A C20 H20C 109.5
H20B C20 H20C 109.5
C18 C21 H21A 109.5
C18 C21 H21B 109.5
H21A C21 H21B 109.5
C18 C21 H21C 109.5
H21A C21 H21C 109.5
H21B C21 H21C 109.5

loop_
_geom_bond_atom_site_label_1
_geom_bond_atom_site_label_2
_geom_bond_distance
S2 O2 1.475(2)
S2 N2 1.692(2)
S2 C39 1.843(3)
P2 C22 1.805(3)
P2 C28 1.824(3)
P2 C31 1.836(3)
P2 B2 1.907(4)
B2 H2C 1.12(4)
B2 H2D 1.09(4)
B2 H2B 0.95(4)
F6 C38 1.349(3)
F7 C37 1.342(4)
F8 C36 1.333(3)
F9 C35 1.349(4)
F10 C34 1.345(3)
N2 C32 1.475(3)
C22 C27 1.377(4)
C22 C23 1.397(4)
C23 C24 1.373(4)
C23 H23A 0.9500
C24 C25 1.397(5)
C24 H24A 0.9500
C25 C26 1.371(5)
C25 H25A 0.9500
C26 C27 1.392(4)
C26 H26A 0.9500
C27 H27A 0.9500
C28 C29 1.518(5)
C28 H28A 0.9900
C28 H28B 0.9900
C29 C30 1.531(4)
C29 H29A 0.9900
C29 H29B 0.9900
C30 C31 1.533(4)
C30 H30A 0.9900
C30 H30B 0.9900
C31 C32 1.527(4)
C31 H31A 1.0000
C32 C33 1.523(4)
C32 H32A 1.0000
C33 C34 1.377(4)
C33 C38 1.385(4)
C34 C35 1.382(4)
C35 C36 1.365(5)
C36 C37 1.385(5)
C37 C38 1.368(4)
C39 C40 1.508(5)
C39 C42 1.521(4)
C39 C41 1.529(4)
C40 H40A 0.9800
C40 H40B 0.9800
C40 H40C 0.9800
C41 H41A 0.9800
C41 H41B 0.9800
C41 H41C 0.9800
C42 H42A 0.9800
C42 H42B 0.9800
C42 H42C 0.9800
S1 O1 1.478(2)
S1 N1 1.682(2)
S1 C18 1.847(3)
P1 C1 1.809(3)
P1 C7 1.826(3)
P1 C10 1.839(3)
P1 B1 1.914(4)
B1 H1C 1.19(3)
B1 H1B 1.13(3)
B1 H1A 1.32(4)
N1 C17 1.475(3)
F1 C15 1.344(4)
F2 C14 1.339(4)
F3 C13 1.336(4)
F4 C12 1.348(4)
F5 C11 1.340(3)
C1 C6 1.383(4)
C1 C2 1.385(4)
C2 C3 1.385(4)
C2 H2A 0.9500
C3 C4 1.370(5)
C3 H3A 0.9500
C4 C5 1.370(5)
C4 H4A 0.9500
C5 C6 1.391(5)
C5 H5A 0.9500
C6 H6A 0.9500
C7 C8 1.524(4)
C7 H7A 0.9900
C7 H7B 0.9900
C8 C9 1.521(4)
C8 H8A 0.9900
C8 H8B 0.9900
C9 C10 1.541(4)
C9 H9A 0.9900
C9 H9B 0.9900
C10 C17 1.534(4)
C10 H10A 1.0000
C11 C12 1.367(4)
C11 C16 1.406(4)
C12 C13 1.373(5)
C13 C14 1.361(6)
C14 C15 1.395(5)
C15 C16 1.363(4)
C16 C17 1.517(4)
C17 H17A 1.0000
C18 C20 1.495(5)
C18 C19 1.516(5)
C18 C21 1.530(5)
C19 H19A 0.9800
C19 H19B 0.9800
C19 H19C 0.9800
C20 H20A 0.9800
C20 H20B 0.9800
C20 H20C 0.9800
C21 H21A 0.9800
C21 H21B 0.9800
C21 H21C 0.9800

loop_
_geom_torsion_atom_site_label_1
_geom_torsion_atom_site_label_2
_geom_torsion_atom_site_label_3
_geom_torsion_atom_site_label_4
_geom_torsion
O2 S2 N2 C32 -94.1(2)
C39 S2 N2 C32 155.4(2)
C28 P2 C22 C27 -122.7(2)
C31 P2 C22 C27 133.7(2)
B2 P2 C22 C27 5.5(3)
C28 P2 C22 C23 55.3(3)
C31 P2 C22 C23 -48.3(3)
B2 P2 C22 C23 -176.5(3)
C27 C22 C23 C24 0.7(4)
P2 C22 C23 C24 -177.2(2)
C22 C23 C24 C25 0.1(4)
C23 C24 C25 C26 -1.2(5)
C24 C25 C26 C27 1.5(5)
C23 C22 C27 C26 -0.5(4)
P2 C22 C27 C26 177.6(2)
C25 C26 C27 C22 -0.6(5)
C22 P2 C28 C29 -129.0(2)
C31 P2 C28 C29 -14.4(3)
B2 P2 C28 C29 101.2(3)
P2 C28 C29 C30 -10.0(3)
C28 C29 C30 C31 36.4(4)
C29 C30 C31 C32 -165.1(2)
C29 C30 C31 P2 -44.3(3)
C22 P2 C31 C32 -89.4(2)
C28 P2 C31 C32 156.7(2)
B2 P2 C31 C32 40.7(3)
C22 P2 C31 C30 147.66(18)
C28 P2 C31 C30 33.7(2)
B2 P2 C31 C30 -82.3(2)
S2 N2 C32 C33 51.1(3)
S2 N2 C32 C31 178.25(18)
C30 C31 C32 N2 -175.8(2)
P2 C31 C32 N2 69.0(2)
C30 C31 C32 C33 -48.3(3)
P2 C31 C32 C33 -163.49(19)
N2 C32 C33 C34 -118.0(3)
C31 C32 C33 C34 117.8(3)
N2 C32 C33 C38 60.9(3)
C31 C32 C33 C38 -63.3(3)
C38 C33 C34 F10 179.2(2)
C32 C33 C34 F10 -1.8(4)
C38 C33 C34 C35 -1.5(4)
C32 C33 C34 C35 177.5(3)
F10 C34 C35 F9 -0.2(4)
C33 C34 C35 F9 -179.5(3)
F10 C34 C35 C36 -178.6(3)
C33 C34 C35 C36 2.1(5)
F9 C35 C36 F8 -0.2(5)
C34 C35 C36 F8 178.2(3)
F9 C35 C36 C37 -179.6(3)
C34 C35 C36 C37 -1.2(5)
F8 C36 C37 F7 0.1(4)
C35 C36 C37 F7 179.5(3)
F8 C36 C37 C38 -179.6(3)
C35 C36 C37 C38 -0.2(4)
F7 C37 C38 F6 0.7(4)
C36 C37 C38 F6 -179.6(3)
F7 C37 C38 C33 -178.9(2)
C36 C37 C38 C33 0.8(4)
C34 C33 C38 F6 -179.6(2)
C32 C33 C38 F6 1.4(4)
C34 C33 C38 C37 0.0(4)
C32 C33 C38 C37 -178.9(3)
O2 S2 C39 C40 -59.8(2)
N2 S2 C39 C40 52.9(2)
O2 S2 C39 C42 177.5(2)
N2 S2 C39 C42 -69.7(2)
O2 S2 C39 C41 60.0(2)
N2 S2 C39 C41 172.8(2)
O1 S1 N1 C17 -73.7(2)
C18 S1 N1 C17 175.9(2)
C7 P1 C1 C6 58.9(3)
C10 P1 C1 C6 -44.6(3)
B1 P1 C1 C6 -175.1(3)
C7 P1 C1 C2 -120.2(2)
C10 P1 C1 C2 136.3(2)
B1 P1 C1 C2 5.7(3)
C6 C1 C2 C3 0.0(4)
P1 C1 C2 C3 179.2(2)
C1 C2 C3 C4 1.3(5)
C2 C3 C4 C5 -1.7(5)
C3 C4 C5 C6 0.9(6)
C2 C1 C6 C5 -0.9(5)
P1 C1 C6 C5 180.0(3)
C4 C5 C6 C1 0.4(5)
C1 P1 C7 C8 -121.7(2)
C10 P1 C7 C8 -7.1(3)
B1 P1 C7 C8 111.4(3)
P1 C7 C8 C9 -19.6(3)
C7 C8 C9 C10 44.1(3)
C8 C9 C10 C17 -169.0(2)
C8 C9 C10 P1 -46.4(2)
C1 P1 C10 C17 -90.8(2)
C7 P1 C10 C17 155.8(2)
B1 P1 C10 C17 39.4(2)
C1 P1 C10 C9 144.00(18)
C7 P1 C10 C9 30.6(2)
B1 P1 C10 C9 -85.9(2)
F5 C11 C12 F4 0.2(4)
C16 C11 C12 F4 178.7(3)
F5 C11 C12 C13 -179.9(3)
C16 C11 C12 C13 -1.5(5)
F4 C12 C13 F3 0.6(5)
C11 C12 C13 F3 -179.3(3)
F4 C12 C13 C14 -178.4(3)
C11 C12 C13 C14 1.8(5)
F3 C13 C14 F2 1.0(6)
C12 C13 C14 F2 179.9(3)
F3 C13 C14 C15 179.3(3)
C12 C13 C14 C15 -1.8(6)
F2 C14 C15 F1 -0.9(5)
C13 C14 C15 F1 -179.3(3)
F2 C14 C15 C16 179.8(3)
C13 C14 C15 C16 1.5(5)
F1 C15 C16 C11 179.7(3)
C14 C15 C16 C11 -1.1(5)
F1 C15 C16 C17 -0.1(4)
C14 C15 C16 C17 179.1(3)
F5 C11 C16 C15 179.5(3)
C12 C11 C16 C15 1.1(4)
F5 C11 C16 C17 -0.7(4)
C12 C11 C16 C17 -179.1(3)
S1 N1 C17 C16 67.0(3)
S1 N1 C17 C10 -167.97(17)
C15 C16 C17 N1 -138.8(3)
C11 C16 C17 N1 41.4(4)
C15 C16 C17 C10 99.1(3)
C11 C16 C17 C10 -80.7(3)
C9 C10 C17 N1 -176.2(2)
P1 C10 C17 N1 67.0(2)
C9 C10 C17 C16 -49.7(3)
P1 C10 C17 C16 -166.50(18)
O1 S1 C18 C20 175.2(3)
N1 S1 C18 C20 -70.7(3)
O1 S1 C18 C19 56.5(3)
N1 S1 C18 C19 170.6(3)
O1 S1 C18 C21 -60.5(3)
N1 S1 C18 C21 53.6(3)
